data_7054051
loop_
_publ_author_name
'Shiga, Takuya'
'Takeo, Mayumi'
'Iijima, Fumichika'
'Newton, Graham N.'
'Oshio, Hiroki'

_publ_section_title
;
 Syntheses, structures and magnetic properties of two-dimensional chiral
 coordination polymers based on a tetradentate chiral ligand
;
_journal_issue 5
_journal_name_full 'New Journal of Chemistry'
_journal_page_first 1946
_journal_paper_doi 10.1039/c3nj01128c
_journal_volume 38
_journal_year 2014
_chemical_absolute_configuration rmad
_chemical_formula_moiety 'C72 H52 Cu2 Mo N16, 5(O)'
_chemical_formula_sum 'C72 H52 Cu2 Mo N16 O5'
_chemical_formula_weight 1444.31
_chemical_name_systematic
;
 ?
;
_space_group_crystal_system monoclinic
_space_group_IT_number 5
_space_group_name_Hall 'C 2y'
_space_group_name_H-M_alt 'C 1 2 1'
_symmetry_space_group_name_Hall 'C 2y'
_symmetry_space_group_name_H-M 'C 1 2 1'
_atom_sites_solution_hydrogens geom
_atom_sites_solution_primary direct
_atom_sites_solution_secondary difmap
_audit_creation_method SHELXL-2013
_cell_angle_alpha 90
_cell_angle_beta 90.342(4)
_cell_angle_gamma 90
_cell_formula_units_Z 2
_cell_length_a 15.2194(18)
_cell_length_b 11.4434(18)
_cell_length_c 19.218(3)
_cell_measurement_reflns_used 996
_cell_measurement_temperature 100(2)
_cell_measurement_theta_max 17.9785
_cell_measurement_theta_min 2.4625
_cell_volume 3347.0(8)
_computing_cell_refinement 'Bruker SMART'
_computing_data_collection 'Bruker SMART'
_computing_data_reduction 'Bruker SAINT'
_computing_molecular_graphics 'Bruker SHELXTL'
_computing_publication_material 'Bruker SHELXTL'
_computing_structure_refinement 'SHELXL-2013 (Sheldrick, 2013)'
_computing_structure_solution 'Bruker SHELXTL'
_diffrn_ambient_temperature 100(2)
_diffrn_detector_area_resol_mean 8.366
_diffrn_measured_fraction_theta_full 0.996
_diffrn_measured_fraction_theta_max 0.953
_diffrn_measurement_device_type 'CCD area detector'
_diffrn_measurement_method 'phi and omega scans'
_diffrn_radiation_monochromator graphite
_diffrn_radiation_source 'fine-focus sealed tube'
_diffrn_radiation_type MoK\a
_diffrn_radiation_wavelength 0.71073
_diffrn_reflns_av_R_equivalents 0.0820
_diffrn_reflns_av_unetI/netI 0.1858
_diffrn_reflns_Laue_measured_fraction_full 0.996
_diffrn_reflns_Laue_measured_fraction_max 0.953
_diffrn_reflns_limit_h_max 18
_diffrn_reflns_limit_h_min -19
_diffrn_reflns_limit_k_max 12
_diffrn_reflns_limit_k_min -14
_diffrn_reflns_limit_l_max 24
_diffrn_reflns_limit_l_min -23
_diffrn_reflns_number 10164
_diffrn_reflns_point_group_measured_fraction_full 0.771
_diffrn_reflns_point_group_measured_fraction_max 0.718
_diffrn_reflns_theta_full 25.242
_diffrn_reflns_theta_max 27.498
_diffrn_reflns_theta_min 1.060
_exptl_absorpt_coefficient_mu 0.878
_exptl_absorpt_correction_T_max 0.9913
_exptl_absorpt_correction_T_min 0.8038
_exptl_absorpt_correction_type empirical
_exptl_absorpt_process_details SADABS
_exptl_crystal_colour green
_exptl_crystal_density_diffrn 1.433
_exptl_crystal_density_method 'not measured'
_exptl_crystal_description plates
_exptl_crystal_F_000 1472
_exptl_crystal_size_max 0.260
_exptl_crystal_size_mid 0.260
_exptl_crystal_size_min 0.010
_refine_diff_density_max 0.762
_refine_diff_density_min -0.449
_refine_diff_density_rms 0.127
_refine_ls_abs_structure_details
;
 Flack x determined using 726 quotients [(I+)-(I-)]/[(I+)+(I-)]
 (Parsons and Flack (2004), Acta Cryst. A60, s61).
;
_refine_ls_abs_structure_Flack -0.01(3)
_refine_ls_extinction_method none
_refine_ls_goodness_of_fit_ref 0.856
_refine_ls_hydrogen_treatment constr
_refine_ls_matrix_type full
_refine_ls_number_parameters 421
_refine_ls_number_reflns 5528
_refine_ls_number_restraints 1
_refine_ls_restrained_S_all 0.856
_refine_ls_R_factor_all 0.0925
_refine_ls_R_factor_gt 0.0564
_refine_ls_shift/su_max 0.000
_refine_ls_shift/su_mean 0.000
_refine_ls_structure_factor_coef Fsqd
_refine_ls_weighting_details 'w=1/[\s^2^(Fo^2^)+(0.0480P)^2^] where P=(Fo^2^+2Fc^2^)/3'
_refine_ls_weighting_scheme calc
_refine_ls_wR_factor_gt 0.1061
_refine_ls_wR_factor_ref 0.1395
_reflns_Friedel_coverage 0.435
_reflns_Friedel_fraction_full 0.520
_reflns_Friedel_fraction_max 0.458
_reflns_number_gt 3425
_reflns_number_total 5528
_reflns_threshold_expression 'I > 2\s(I)'
_cod_data_source_file c3nj01128c.txt
_cod_data_source_block Comp1
_cod_original_cell_volume 3346.9(8)
_cod_database_code 7054051
_shelx_space_group_comment
;
The symmetry employed for this shelxl refinement is uniquely defined
by the following loop, which should always be used as a source of
symmetry information in preference to the above space-group names.
They are only intended as comments.
;
_shelx_estimated_absorpt_t_min 0.804
_shelx_estimated_absorpt_t_max 0.991
_shelxl_version_number 2013-4

loop_
_space_group_symop_operation_xyz
'x, y, z'
'-x, y, -z'
'x+1/2, y+1/2, z'
'-x+1/2, y+1/2, -z'

loop_
_atom_site_label
_atom_site_type_symbol
_atom_site_fract_x
_atom_site_fract_y
_atom_site_fract_z
_atom_site_U_iso_or_equiv
_atom_site_adp_type
_atom_site_occupancy
_atom_site_site_symmetry_order
_atom_site_calc_flag
_atom_site_refinement_flags_posn
_atom_site_refinement_flags_adp
_atom_site_refinement_flags_occupancy
Cu1 Cu 0.72738(8) 0.78116(11) 0.87992(7) 0.0250(4) Uani 1 1 d . . .
Mo1 Mo 1.0000 1.00842(9) 1.0000 0.0163(3) Uani 1 2 d S T P
N1 N 0.7886(6) 0.6488(8) 0.8340(5) 0.027(2) Uani 1 1 d . . .
N2 N 0.7932(7) 0.8808(9) 0.7967(5) 0.038(3) Uani 1 1 d . . .
H2 H 0.8333 0.9349 0.8227 0.045 Uiso 1 1 calc R U .
N3 N 0.6038(6) 0.7505(8) 0.8034(4) 0.032(2) Uani 1 1 d . . .
H3 H 0.5710 0.6823 0.8230 0.038 Uiso 1 1 calc R U .
N4 N 0.6553(6) 0.9209(8) 0.9004(5) 0.031(2) Uani 1 1 d . . .
N5 N 0.8451(6) 0.8331(8) 0.9406(5) 0.027(2) Uani 1 1 d . . .
N6 N 1.1603(5) 1.1826(8) 0.9495(5) 0.023(2) Uani 1 1 d . . .
N7 N 0.9222(6) 1.1416(10) 0.8587(5) 0.041(3) Uani 1 1 d . . .
N8 N 1.0839(7) 0.8871(9) 0.8573(5) 0.039(3) Uani 1 1 d . . .
C1 C 0.7758(7) 0.5343(11) 0.8510(6) 0.038(3) Uani 1 1 d . . .
H5 H 0.7452 0.5165 0.8926 0.045 Uiso 1 1 calc R U .
C2 C 0.8052(8) 0.4437(12) 0.8105(7) 0.043(3) Uani 1 1 d . . .
H6 H 0.7959 0.3649 0.8241 0.052 Uiso 1 1 calc R U .
C3 C 0.8486(9) 0.4698(13) 0.7498(8) 0.052(4) Uani 1 1 d . . .
H7 H 0.8676 0.4091 0.7197 0.063 Uiso 1 1 calc R U .
C4 C 0.8638(8) 0.5830(11) 0.7335(6) 0.035(3) Uani 1 1 d . . .
H8 H 0.8951 0.6018 0.6924 0.041 Uiso 1 1 calc R U .
C5 C 0.8344(7) 0.6714(11) 0.7762(6) 0.032(3) Uani 1 1 d . . .
C6 C 0.8560(8) 0.7968(12) 0.7605(7) 0.041(3) Uani 1 1 d . . .
H9 H 0.8527 0.8097 0.7096 0.050 Uiso 1 1 calc R U .
H10 H 0.9169 0.8135 0.7759 0.050 Uiso 1 1 calc R U .
C7 C 0.7413(8) 0.9568(11) 0.7554(6) 0.032(3) Uani 1 1 d . . .
C8 C 0.7409(9) 1.0750(11) 0.7733(7) 0.048(4) Uani 1 1 d . . .
H11 H 0.7788 1.1018 0.8093 0.058 Uiso 1 1 calc R U .
C9 C 0.6877(8) 1.1521(12) 0.7405(7) 0.048(4) Uani 1 1 d . . .
H12 H 0.6887 1.2321 0.7538 0.058 Uiso 1 1 calc R U .
C10 C 0.6319(8) 1.1156(11) 0.6876(7) 0.040(3) Uani 1 1 d . . .
C11 C 0.5762(8) 1.1941(12) 0.6524(7) 0.047(4) Uani 1 1 d . . .
H13 H 0.5787 1.2751 0.6630 0.056 Uiso 1 1 calc R U .
C12 C 0.5180(9) 1.1542(14) 0.6028(7) 0.049(4) Uani 1 1 d . . .
H14 H 0.4823 1.2083 0.5780 0.059 Uiso 1 1 calc R U .
C13 C 0.5110(8) 1.0393(13) 0.5889(6) 0.045(4) Uani 1 1 d . . .
H15 H 0.4680 1.0132 0.5564 0.054 Uiso 1 1 calc R U .
C14 C 0.5647(7) 0.9596(11) 0.6206(6) 0.032(3) Uani 1 1 d . . .
H16 H 0.5597 0.8789 0.6096 0.038 Uiso 1 1 calc R U .
C15 C 0.6276(7) 0.9978(12) 0.6696(5) 0.029(3) Uani 1 1 d . . .
C16 C 0.6848(7) 0.9151(10) 0.7060(6) 0.029(3) Uani 1 1 d . . .
C17 C 0.6737(6) 0.7877(10) 0.6906(5) 0.025(2) Uani 1 1 d . . .
C18 C 0.7071(7) 0.7391(10) 0.6289(6) 0.028(3) Uani 1 1 d . . .
C19 C 0.7557(7) 0.8096(11) 0.5809(6) 0.038(3) Uani 1 1 d . . .
H17 H 0.7627 0.8911 0.5889 0.046 Uiso 1 1 calc R U .
C20 C 0.7925(9) 0.7570(14) 0.5227(6) 0.050(4) Uani 1 1 d . . .
H18 H 0.8231 0.8044 0.4902 0.060 Uiso 1 1 calc R U .
C21 C 0.7861(9) 0.6379(14) 0.5102(7) 0.050(4) Uani 1 1 d . . .
H19 H 0.8145 0.6035 0.4714 0.060 Uiso 1 1 calc R U .
C22 C 0.7380(8) 0.5709(12) 0.5550(6) 0.045(4) Uani 1 1 d . . .
H20 H 0.7307 0.4899 0.5456 0.054 Uiso 1 1 calc R U .
C23 C 0.6992(8) 0.6189(10) 0.6144(6) 0.035(3) Uani 1 1 d . . .
C24 C 0.6556(7) 0.5478(10) 0.6626(6) 0.036(3) Uani 1 1 d . . .
H21 H 0.6481 0.4667 0.6537 0.043 Uiso 1 1 calc R U .
C25 C 0.6252(8) 0.5943(10) 0.7204(6) 0.037(3) Uani 1 1 d . . .
H22 H 0.5966 0.5445 0.7528 0.044 Uiso 1 1 calc R U .
C26 C 0.6328(7) 0.7149(9) 0.7369(6) 0.028(3) Uani 1 1 d . . .
C27 C 0.5464(7) 0.8523(9) 0.8128(6) 0.028(3) Uani 1 1 d . . .
H23 H 0.4877 0.8244 0.8271 0.034 Uiso 1 1 calc R U .
H24 H 0.5394 0.8920 0.7673 0.034 Uiso 1 1 calc R U .
C28 C 0.5781(7) 0.9394(9) 0.8648(5) 0.024(3) Uani 1 1 d . . .
C29 C 0.5306(8) 1.0382(10) 0.8771(6) 0.038(3) Uani 1 1 d . . .
H25 H 0.4767 1.0503 0.8529 0.046 Uiso 1 1 calc R U .
C30 C 0.5594(8) 1.1203(11) 0.9240(7) 0.047(4) Uani 1 1 d . . .
H26 H 0.5264 1.1894 0.9318 0.056 Uiso 1 1 calc R U .
C31 C 0.6370(9) 1.1010(12) 0.9594(8) 0.055(4) Uani 1 1 d . . .
H27 H 0.6589 1.1564 0.9920 0.066 Uiso 1 1 calc R U .
C32 C 0.6809(8) 1.0008(13) 0.9462(6) 0.047(3) Uani 1 1 d . . .
H28 H 0.7337 0.9866 0.9715 0.056 Uiso 1 1 calc R U .
C33 C 0.9009(7) 0.8916(9) 0.9636(5) 0.021(2) Uani 1 1 d . . .
C34 C 1.1037(7) 1.1248(9) 0.9699(5) 0.020(2) Uani 1 1 d . . .
C35 C 0.9498(6) 1.0970(9) 0.9091(6) 0.025(3) Uani 1 1 d . . .
C36 C 1.0562(8) 0.9274(10) 0.9082(7) 0.028(3) Uani 1 1 d . . .
O1 O 0.5000 0.474(3) 0.5000 0.241(14) Uiso 1 2 d S . P
O3 O 0.587(2) 0.603(3) 0.3725(16) 0.352(17) Uiso 1 1 d . . .
O2 O 0.452(2) 0.713(4) 0.5475(19) 0.43(2) Uiso 1 1 d . . .

loop_
_atom_site_aniso_label
_atom_site_aniso_U_11
_atom_site_aniso_U_22
_atom_site_aniso_U_33
_atom_site_aniso_U_23
_atom_site_aniso_U_13
_atom_site_aniso_U_12
Cu1 0.0239(8) 0.0255(9) 0.0254(8) -0.0007(6) -0.0032(6) 0.0027(6)
Mo1 0.0127(7) 0.0152(7) 0.0209(8) 0.000 -0.0016(6) 0.000
N1 0.026(6) 0.033(6) 0.022(6) -0.004(4) -0.007(4) 0.003(5)
N2 0.041(7) 0.036(7) 0.036(7) -0.011(5) -0.021(5) 0.000(5)
N3 0.049(6) 0.022(6) 0.024(5) 0.003(4) 0.005(5) 0.001(5)
N4 0.030(6) 0.027(6) 0.036(6) -0.001(5) -0.008(5) 0.007(5)
N5 0.028(6) 0.023(5) 0.028(6) 0.000(4) -0.010(4) -0.007(4)
N6 0.015(5) 0.023(5) 0.031(6) 0.004(4) -0.005(4) -0.003(4)
N7 0.028(6) 0.056(8) 0.039(7) 0.018(6) -0.011(5) -0.008(5)
N8 0.047(7) 0.033(6) 0.039(7) -0.006(5) 0.009(5) 0.005(5)
C1 0.028(6) 0.046(10) 0.038(7) 0.002(6) -0.005(5) 0.009(6)
C2 0.039(8) 0.037(8) 0.054(10) -0.011(7) -0.012(7) 0.001(6)
C3 0.038(8) 0.061(11) 0.058(10) -0.032(8) -0.006(7) 0.022(7)
C4 0.028(7) 0.047(9) 0.029(7) -0.015(6) 0.007(6) 0.004(6)
C5 0.013(6) 0.050(8) 0.034(8) -0.004(6) -0.007(5) 0.000(6)
C6 0.036(7) 0.044(9) 0.044(8) 0.012(7) -0.017(6) -0.003(7)
C7 0.029(7) 0.035(7) 0.031(7) 0.003(6) -0.007(6) -0.005(6)
C8 0.059(10) 0.030(8) 0.055(9) -0.010(7) -0.027(8) -0.017(7)
C9 0.049(9) 0.028(8) 0.067(10) 0.007(7) -0.026(8) -0.009(7)
C10 0.038(8) 0.029(8) 0.054(9) 0.010(6) 0.006(7) -0.011(6)
C11 0.044(9) 0.033(8) 0.063(10) 0.026(7) 0.002(7) 0.001(7)
C12 0.039(9) 0.061(11) 0.047(10) 0.031(8) 0.013(7) 0.020(8)
C13 0.036(8) 0.072(12) 0.026(7) 0.009(7) -0.004(6) 0.003(7)
C14 0.020(6) 0.041(8) 0.035(7) -0.001(6) -0.003(5) -0.002(5)
C15 0.027(6) 0.028(7) 0.031(6) 0.015(6) 0.006(5) 0.000(6)
C16 0.027(6) 0.032(7) 0.028(7) 0.013(5) -0.010(5) -0.002(6)
C17 0.023(6) 0.029(6) 0.023(6) 0.004(5) -0.004(5) 0.002(5)
C18 0.021(6) 0.038(7) 0.025(7) -0.002(5) -0.001(5) 0.005(5)
C19 0.032(7) 0.047(9) 0.036(8) 0.009(6) 0.000(6) 0.008(6)
C20 0.053(9) 0.072(12) 0.025(7) 0.010(7) 0.012(6) 0.008(8)
C21 0.049(9) 0.061(11) 0.040(9) -0.023(7) 0.011(7) 0.015(8)
C22 0.037(8) 0.061(10) 0.037(8) -0.017(7) -0.005(6) -0.002(7)
C23 0.035(7) 0.036(8) 0.034(7) -0.002(6) -0.004(6) -0.007(6)
C24 0.041(7) 0.033(7) 0.033(7) -0.017(5) -0.003(6) -0.010(6)
C25 0.041(8) 0.027(7) 0.042(8) 0.007(6) -0.015(6) -0.008(6)
C26 0.029(7) 0.020(6) 0.033(7) -0.005(5) -0.009(5) 0.005(5)
C27 0.031(7) 0.024(6) 0.029(7) 0.002(5) -0.003(5) -0.002(5)
C28 0.029(7) 0.019(6) 0.025(7) 0.003(5) -0.005(5) 0.003(5)
C29 0.040(7) 0.034(8) 0.041(8) -0.001(6) -0.008(6) 0.003(6)
C30 0.043(9) 0.032(8) 0.065(10) -0.018(7) -0.002(7) 0.012(7)
C31 0.048(9) 0.038(9) 0.079(11) -0.032(8) -0.024(8) 0.004(7)
C32 0.044(7) 0.053(9) 0.043(7) -0.019(8) -0.014(6) 0.017(8)
C33 0.019(6) 0.022(6) 0.022(6) 0.001(5) 0.002(5) 0.004(5)
C34 0.021(6) 0.017(6) 0.021(6) -0.008(5) -0.008(5) 0.008(5)
C35 0.015(6) 0.027(7) 0.032(7) -0.001(5) -0.003(5) -0.005(5)
C36 0.027(7) 0.021(7) 0.037(8) -0.001(6) 0.006(6) -0.006(5)

loop_
_atom_type_symbol
_atom_type_description
_atom_type_scat_dispersion_real
_atom_type_scat_dispersion_imag
_atom_type_scat_source
C C 0.0033 0.0016 'International Tables Vol C Tables 4.2.6.8 and 6.1.1.4'
H H 0.0000 0.0000 'International Tables Vol C Tables 4.2.6.8 and 6.1.1.4'
N N 0.0061 0.0033 'International Tables Vol C Tables 4.2.6.8 and 6.1.1.4'
O O 0.0106 0.0060 'International Tables Vol C Tables 4.2.6.8 and 6.1.1.4'
Cu Cu 0.3201 1.2651 'International Tables Vol C Tables 4.2.6.8 and 6.1.1.4'
Mo Mo -1.6832 0.6857 'International Tables Vol C Tables 4.2.6.8 and 6.1.1.4'

loop_
_geom_angle_atom_site_label_1
_geom_angle_atom_site_label_2
_geom_angle_atom_site_label_3
_geom_angle
_geom_angle_site_symmetry_1
_geom_angle_site_symmetry_3
N4 Cu1 N1 164.9(4) . .
N4 Cu1 N6 92.1(4) . 3_445
N1 Cu1 N6 96.2(4) . 3_445
N4 Cu1 N2 88.9(4) . .
N1 Cu1 N2 81.7(4) . .
N6 Cu1 N2 174.8(4) 3_445 .
N4 Cu1 N5 97.2(4) . .
N1 Cu1 N5 93.3(3) . .
N6 Cu1 N5 102.2(3) 3_445 .
N2 Cu1 N5 82.7(3) . .
N4 Cu1 N3 78.9(3) . .
N1 Cu1 N3 89.1(3) . .
N6 Cu1 N3 85.8(3) 3_445 .
N2 Cu1 N3 89.4(3) . .
N5 Cu1 N3 171.3(3) . .
C33 Mo1 C33 102.3(5) . 2_757
C33 Mo1 C34 87.6(4) . 2_757
C33 Mo1 C34 145.2(4) 2_757 2_757
C33 Mo1 C34 145.2(4) . .
C33 Mo1 C34 87.6(4) 2_757 .
C34 Mo1 C34 103.3(5) 2_757 .
C33 Mo1 C35 77.4(4) . .
C33 Mo1 C35 143.9(4) 2_757 .
C34 Mo1 C35 70.7(4) 2_757 .
C34 Mo1 C35 75.4(4) . .
C33 Mo1 C35 143.9(4) . 2_757
C33 Mo1 C35 77.4(4) 2_757 2_757
C34 Mo1 C35 75.4(4) 2_757 2_757
C34 Mo1 C35 70.7(4) . 2_757
C35 Mo1 C35 123.9(6) . 2_757
C33 Mo1 C36 75.4(4) . .
C33 Mo1 C36 73.6(4) 2_757 .
C34 Mo1 C36 141.0(4) 2_757 .
C34 Mo1 C36 75.7(4) . .
C35 Mo1 C36 71.5(4) . .
C35 Mo1 C36 136.0(4) 2_757 .
C33 Mo1 C36 73.6(4) . 2_757
C33 Mo1 C36 75.4(4) 2_757 2_757
C34 Mo1 C36 75.7(4) 2_757 2_757
C34 Mo1 C36 141.0(4) . 2_757
C35 Mo1 C36 136.0(4) . 2_757
C35 Mo1 C36 71.5(4) 2_757 2_757
C36 Mo1 C36 129.5(6) . 2_757
C5 N1 C1 117.3(10) . .
C5 N1 Cu1 117.9(8) . .
C1 N1 Cu1 123.9(8) . .
C7 N2 C6 118.7(10) . .
C7 N2 Cu1 118.0(8) . .
C6 N2 Cu1 107.0(7) . .
C7 N2 H2 103.7 . .
C6 N2 H2 103.7 . .
Cu1 N2 H2 103.7 . .
C26 N3 C27 121.9(8) . .
C26 N3 Cu1 110.3(7) . .
C27 N3 Cu1 105.8(6) . .
C26 N3 H3 105.9 . .
C27 N3 H3 105.9 . .
Cu1 N3 H3 105.9 . .
C32 N4 C28 118.1(10) . .
C32 N4 Cu1 121.9(8) . .
C28 N4 Cu1 120.0(7) . .
C33 N5 Cu1 160.0(9) . .
C34 N6 Cu1 156.9(9) . 3
N1 C1 C2 122.8(12) . .
N1 C1 H5 118.6 . .
C2 C1 H5 118.6 . .
C3 C2 C1 118.5(13) . .
C3 C2 H6 120.8 . .
C1 C2 H6 120.8 . .
C2 C3 C4 119.1(12) . .
C2 C3 H7 120.4 . .
C4 C3 H7 120.4 . .
C3 C4 C5 120.6(12) . .
C3 C4 H8 119.7 . .
C5 C4 H8 119.7 . .
N1 C5 C4 121.6(12) . .
N1 C5 C6 117.7(11) . .
C4 C5 C6 120.6(12) . .
C5 C6 N2 111.8(11) . .
C5 C6 H9 109.2 . .
N2 C6 H9 109.2 . .
C5 C6 H10 109.2 . .
N2 C6 H10 109.2 . .
H9 C6 H10 107.9 . .
C16 C7 C8 120.5(11) . .
C16 C7 N2 121.5(11) . .
C8 C7 N2 117.4(11) . .
C9 C8 C7 121.5(12) . .
C9 C8 H11 119.3 . .
C7 C8 H11 119.3 . .
C8 C9 C10 120.5(13) . .
C8 C9 H12 119.7 . .
C10 C9 H12 119.7 . .
C15 C10 C9 120.2(12) . .
C15 C10 C11 118.1(11) . .
C9 C10 C11 121.7(12) . .
C12 C11 C10 120.4(13) . .
C12 C11 H13 119.8 . .
C10 C11 H13 119.8 . .
C13 C12 C11 120.8(13) . .
C13 C12 H14 119.6 . .
C11 C12 H14 119.6 . .
C12 C13 C14 121.2(12) . .
C12 C13 H15 119.4 . .
C14 C13 H15 119.4 . .
C13 C14 C15 119.5(12) . .
C13 C14 H16 120.2 . .
C15 C14 H16 120.2 . .
C10 C15 C14 119.9(11) . .
C10 C15 C16 118.7(10) . .
C14 C15 C16 121.3(11) . .
C7 C16 C15 118.6(10) . .
C7 C16 C17 123.3(10) . .
C15 C16 C17 118.0(9) . .
C26 C17 C18 118.3(11) . .
C26 C17 C16 120.9(10) . .
C18 C17 C16 120.7(10) . .
C23 C18 C17 121.4(11) . .
C23 C18 C19 117.8(11) . .
C17 C18 C19 120.6(11) . .
C20 C19 C18 119.0(12) . .
C20 C19 H17 120.5 . .
C18 C19 H17 120.5 . .
C19 C20 C21 122.4(13) . .
C19 C20 H18 118.8 . .
C21 C20 H18 118.8 . .
C22 C21 C20 118.7(13) . .
C22 C21 H19 120.7 . .
C20 C21 H19 120.7 . .
C21 C22 C23 121.5(13) . .
C21 C22 H20 119.3 . .
C23 C22 H20 119.3 . .
C22 C23 C18 120.6(12) . .
C22 C23 C24 120.9(12) . .
C18 C23 C24 118.5(11) . .
C25 C24 C23 119.5(12) . .
C25 C24 H21 120.3 . .
C23 C24 H21 120.3 . .
C24 C25 C26 123.5(12) . .
C24 C25 H22 118.3 . .
C26 C25 H22 118.3 . .
C17 C26 C25 118.8(11) . .
C17 C26 N3 123.9(10) . .
C25 C26 N3 117.1(11) . .
N3 C27 C28 115.0(8) . .
N3 C27 H23 108.5 . .
C28 C27 H23 108.5 . .
N3 C27 H24 108.5 . .
C28 C27 H24 108.5 . .
H23 C27 H24 107.5 . .
C29 C28 N4 119.7(10) . .
C29 C28 C27 120.1(9) . .
N4 C28 C27 120.3(9) . .
C28 C29 C30 120.9(11) . .
C28 C29 H25 119.6 . .
C30 C29 H25 119.6 . .
C31 C30 C29 119.1(12) . .
C31 C30 H26 120.5 . .
C29 C30 H26 120.5 . .
C32 C31 C30 117.8(12) . .
C32 C31 H27 121.1 . .
C30 C31 H27 121.1 . .
N4 C32 C31 124.4(11) . .
N4 C32 H28 117.8 . .
C31 C32 H28 117.8 . .
N5 C33 Mo1 175.6(10) . .
N6 C34 Mo1 175.1(9) . .
N7 C35 Mo1 177.8(10) . .
N8 C36 Mo1 177.0(11) . .

loop_
_geom_bond_atom_site_label_1
_geom_bond_atom_site_label_2
_geom_bond_distance
_geom_bond_site_symmetry_2
Cu1 N4 1.980(9) .
Cu1 N1 1.987(9) .
Cu1 N6 2.029(9) 3_445
Cu1 N2 2.209(11) .
Cu1 N5 2.213(9) .
Cu1 N3 2.406(9) .
Mo1 C33 2.131(11) .
Mo1 C33 2.131(11) 2_757
Mo1 C34 2.147(12) 2_757
Mo1 C34 2.147(12) .
Mo1 C35 2.155(11) .
Mo1 C35 2.155(11) 2_757
Mo1 C36 2.173(13) .
Mo1 C36 2.173(13) 2_757
N1 C5 1.340(14) .
N1 C1 1.365(15) .
N2 C7 1.416(14) .
N2 C6 1.525(16) .
N2 H2 1.0000 .
N3 C26 1.414(14) .
N3 C27 1.467(13) .
N3 H3 1.0000 .
N4 C32 1.326(14) .
N4 C28 1.372(12) .
N5 C33 1.166(11) .
N6 C34 1.156(13) .
N6 Cu1 2.029(9) 3
N7 C35 1.172(12) .
N8 C36 1.163(14) .
C1 C2 1.373(16) .
C1 H5 0.9500 .
C2 C3 1.378(18) .
C2 H6 0.9500 .
C3 C4 1.353(18) .
C3 H7 0.9500 .
C4 C5 1.378(15) .
C4 H8 0.9500 .
C5 C6 1.504(17) .
C6 H9 0.9900 .
C6 H10 0.9900 .
C7 C16 1.364(14) .
C7 C8 1.395(15) .
C8 C9 1.351(16) .
C8 H11 0.9500 .
C9 C10 1.385(16) .
C9 H12 0.9500 .
C10 C15 1.393(17) .
C10 C11 1.406(16) .
C11 C12 1.376(18) .
C11 H13 0.9500 .
C12 C13 1.345(19) .
C12 H14 0.9500 .
C13 C14 1.365(16) .
C13 H15 0.9500 .
C14 C15 1.409(14) .
C14 H16 0.9500 .
C15 C16 1.462(14) .
C16 C17 1.497(15) .
C17 C26 1.371(15) .
C17 C18 1.408(14) .
C18 C23 1.408(15) .
C18 C19 1.434(15) .
C19 C20 1.392(17) .
C19 H17 0.9500 .
C20 C21 1.387(19) .
C20 H18 0.9500 .
C21 C22 1.368(18) .
C21 H19 0.9500 .
C22 C23 1.401(16) .
C22 H20 0.9500 .
C23 C24 1.403(16) .
C24 C25 1.319(16) .
C24 H21 0.9500 .
C25 C26 1.421(14) .
C25 H22 0.9500 .
C27 C28 1.491(14) .
C27 H23 0.9900 .
C27 H24 0.9900 .
C28 C29 1.364(14) .
C29 C30 1.371(15) .
C29 H25 0.9500 .
C30 C31 1.377(16) .
C30 H26 0.9500 .
C31 C32 1.353(17) .
C31 H27 0.9500 .
C32 H28 0.9500 .
